data_4066481
loop_
_publ_author_name
'Meyer, Dirk'
'Ahrens, Sebastian'
'Strassner, Thomas'

_publ_section_title
;
 Platinum(IV) Complexes with Chelating N-Heterocyclic Carbene Ligands
;
_journal_issue 15
_journal_name_full Organometallics
_journal_page_first 3392
_journal_paper_doi 10.1021/om100488s
_journal_volume 29
_journal_year 2010
_chemical_formula_moiety 'C9 H12 Cl4 N4 Pt'
_chemical_formula_sum 'C9 H12 Cl4 N4 Pt'
_chemical_formula_weight 513.11
_chemical_name_common DM590
_space_group_IT_number 14
_symmetry_cell_setting monoclinic
_symmetry_Int_Tables_number 14
_symmetry_space_group_name_Hall '-P 2ybc'
_symmetry_space_group_name_H-M 'P 1 21/c 1'
_atom_sites_solution_hydrogens geom
_atom_sites_solution_primary direct
_atom_sites_solution_secondary difmap
_audit_creation_method SHELXL-97
_cell_angle_alpha 90.000
_cell_angle_beta 119.962(8)
_cell_angle_gamma 90.000
_cell_formula_units_Z 4
_cell_length_a 7.681(1)
_cell_length_b 20.357(2)
_cell_length_c 15.104(1)
_cell_measurement_reflns_used 225
_cell_measurement_temperature 198(2)
_cell_measurement_theta_max 21.605
_cell_measurement_theta_min 3.275
_cell_volume 2046.1(4)
_computing_cell_refinement 'Dirax/lsq (Duisenberg & Schreurs, 1989-2000)'
_computing_data_collection 'Collect (Nonius BV, 1997-2000)'
_computing_data_reduction 'EvalCCD (Duisenberg & Schreurs 1990-2000)'
_computing_molecular_graphics 'Ortep-3 for Windows (Farrugia,1997)'
_computing_publication_material 'PLATON (Spek, 2007)'
_computing_structure_refinement 'SHELXL-97 (Sheldrick, 2008)'
_computing_structure_solution 'SIR92 (Altomare, 1994)'
_diffrn_ambient_pressure 101.3
_diffrn_ambient_temperature 198(2)
_diffrn_detector_area_resol_mean 9
_diffrn_measured_fraction_theta_full 0.993
_diffrn_measured_fraction_theta_max 0.993
_diffrn_measurement_device_type KappaCCD
_diffrn_measurement_method CCD
_diffrn_radiation_monochromator graphite
_diffrn_radiation_type MoK\a
_diffrn_radiation_wavelength 0.71073
_diffrn_reflns_av_R_equivalents 0.0386
_diffrn_reflns_av_sigmaI/netI 0.0268
_diffrn_reflns_limit_h_max 9
_diffrn_reflns_limit_h_min -9
_diffrn_reflns_limit_k_max 25
_diffrn_reflns_limit_k_min -25
_diffrn_reflns_limit_l_max 18
_diffrn_reflns_limit_l_min -18
_diffrn_reflns_number 25917
_diffrn_reflns_theta_full 26.40
_diffrn_reflns_theta_max 26.40
_diffrn_reflns_theta_min 4.80
_diffrn_source 'fine-focus sealed tube'
_exptl_absorpt_coefficient_mu 7.371
_exptl_absorpt_correction_T_max 0.3838
_exptl_absorpt_correction_T_min 0.06678
_exptl_absorpt_correction_type multi-scan
_exptl_absorpt_process_details 'SADABS 2.03.(Sheldrick,Bruker AXS Inc.,2002)'
_exptl_crystal_colour yellow
_exptl_crystal_density_diffrn 1.666
_exptl_crystal_density_method 'not measured'
_exptl_crystal_description needle
_exptl_crystal_F_000 960
_exptl_crystal_recrystallization_method DMSO/THF
_exptl_crystal_size_max 0.70
_exptl_crystal_size_mid 0.20
_exptl_crystal_size_min 0.13
_refine_diff_density_max 1.934
_refine_diff_density_min -1.660
_refine_diff_density_rms 0.157
_refine_ls_extinction_method none
_refine_ls_goodness_of_fit_ref 1.807
_refine_ls_hydrogen_treatment constr
_refine_ls_matrix_type full
_refine_ls_number_parameters 165
_refine_ls_number_reflns 4171
_refine_ls_number_restraints 0
_refine_ls_restrained_S_all 1.807
_refine_ls_R_factor_all 0.0362
_refine_ls_R_factor_gt 0.0309
_refine_ls_shift/su_max 0.001
_refine_ls_shift/su_mean 0.000
_refine_ls_structure_factor_coef Fsqd
_refine_ls_weighting_details 'calc w=1/[\s^2^(Fo^2^)+(0.0378P)^2^+0.0000P] where P=(Fo^2^+2Fc^2^)/3'
_refine_ls_weighting_scheme calc
_refine_ls_wR_factor_gt 0.1011
_refine_ls_wR_factor_ref 0.1020
_reflns_number_gt 3656
_reflns_number_total 4171
_reflns_threshold_expression >2sigma(I)
_cod_data_source_file om100488s_si_002.cif
_cod_data_source_block Compound13
_cod_original_sg_symbol_H-M 'P 21/c'
_cod_database_code 4066481

loop_
_symmetry_equiv_pos_as_xyz
'x, y, z'
'-x, y+1/2, -z+1/2'
'-x, -y, -z'
'x, -y-1/2, z-1/2'

loop_
_atom_site_label
_atom_site_type_symbol
_atom_site_fract_x
_atom_site_fract_y
_atom_site_fract_z
_atom_site_U_iso_or_equiv
_atom_site_adp_type
_atom_site_occupancy
_atom_site_symmetry_multiplicity
_atom_site_calc_flag
_atom_site_refinement_flags
Pt1 Pt 0.36357(3) 0.145372(11) 0.647452(16) 0.02031(11) Uani 1 1 d .
Cl2 Cl 0.5559(2) 0.23843(8) 0.65280(12) 0.0340(4) Uani 1 1 d .
Cl4 Cl 0.6446(2) 0.09616(8) 0.78111(12) 0.0319(4) Uani 1 1 d .
Cl3 Cl 0.0820(2) 0.19350(8) 0.51109(11) 0.0322(4) Uani 1 1 d .
Cl1 Cl 0.4395(2) 0.10138(8) 0.52428(11) 0.0305(3) Uani 1 1 d .
N3 N 0.0258(7) 0.0743(2) 0.6473(4) 0.0257(11) Uani 1 1 d .
N2 N 0.1122(7) 0.1735(3) 0.7415(4) 0.0283(11) Uani 1 1 d .
N4 N 0.2129(7) 0.0028(2) 0.6303(4) 0.0296(12) Uani 1 1 d .
N1 N 0.3987(7) 0.2197(3) 0.8328(4) 0.0337(13) Uani 1 1 d .
C1 C 0.2927(8) 0.1842(3) 0.7475(4) 0.0257(13) Uani 1 1 d .
C8 C 0.0543(10) -0.0301(4) 0.6296(5) 0.0390(16) Uani 1 1 d .
H8A H 0.0316 -0.0762 0.6224 0.047 Uiso 1 1 calc R
C5 C -0.0527(9) 0.1357(3) 0.6628(5) 0.0284(14) Uani 1 1 d .
H5A H -0.1190 0.1611 0.5982 0.034 Uiso 1 1 calc R
H5B H -0.1535 0.1265 0.6837 0.034 Uiso 1 1 calc R
C3 C 0.1071(10) 0.2038(4) 0.8211(5) 0.0431(19) Uani 1 1 d .
H3A H -0.0038 0.2046 0.8325 0.052 Uiso 1 1 calc R
C4 C 0.6075(10) 0.2446(4) 0.8796(5) 0.0437(18) Uani 1 1 d .
H4A H 0.6944 0.2102 0.8772 0.065 Uiso 1 1 calc R
H4B H 0.6553 0.2568 0.9509 0.065 Uiso 1 1 calc R
H4C H 0.6108 0.2832 0.8418 0.065 Uiso 1 1 calc R
C7 C -0.0609(10) 0.0143(4) 0.6407(5) 0.0388(16) Uani 1 1 d .
H7A H -0.1798 0.0059 0.6434 0.047 Uiso 1 1 calc R
C6 C 0.1933(9) 0.0672(3) 0.6411(4) 0.0250(12) Uani 1 1 d .
C9 C 0.3781(11) -0.0323(4) 0.6279(6) 0.0425(17) Uani 1 1 d .
H9A H 0.5065 -0.0122 0.6771 0.064 Uiso 1 1 calc R
H9B H 0.3603 -0.0295 0.5591 0.064 Uiso 1 1 calc R
H9C H 0.3773 -0.0785 0.6460 0.064 Uiso 1 1 calc R
C2 C 0.2835(10) 0.2318(4) 0.8790(5) 0.0425(18) Uani 1 1 d .
H2A H 0.3243 0.2556 0.9404 0.051 Uiso 1 1 calc R

loop_
_atom_site_aniso_label
_atom_site_aniso_U_11
_atom_site_aniso_U_22
_atom_site_aniso_U_33
_atom_site_aniso_U_23
_atom_site_aniso_U_13
_atom_site_aniso_U_12
Pt1 0.01389(15) 0.03029(16) 0.02002(15) -0.00157(9) 0.01091(11) -0.00122(9)
Cl2 0.0282(8) 0.0380(9) 0.0375(8) -0.0004(7) 0.0176(7) -0.0090(7)
Cl4 0.0198(7) 0.0478(9) 0.0274(8) 0.0057(7) 0.0112(6) 0.0045(7)
Cl3 0.0210(7) 0.0458(9) 0.0279(8) 0.0070(7) 0.0108(6) 0.0043(7)
Cl1 0.0235(7) 0.0481(9) 0.0280(8) -0.0081(7) 0.0190(6) -0.0031(7)
N3 0.019(2) 0.031(3) 0.031(3) -0.009(2) 0.015(2) -0.009(2)
N2 0.021(3) 0.042(3) 0.025(3) -0.010(2) 0.014(2) -0.002(2)
N4 0.024(3) 0.032(3) 0.032(3) -0.006(2) 0.013(2) -0.005(2)
N1 0.024(3) 0.045(3) 0.033(3) -0.016(3) 0.015(2) -0.007(2)
C1 0.018(3) 0.036(3) 0.023(3) -0.008(3) 0.010(2) -0.002(3)
C8 0.031(4) 0.043(4) 0.040(4) 0.000(3) 0.016(3) -0.009(3)
C5 0.015(3) 0.042(4) 0.030(3) -0.011(3) 0.012(3) -0.003(3)
C3 0.029(4) 0.072(5) 0.037(4) -0.026(4) 0.024(3) -0.007(3)
C4 0.026(3) 0.061(5) 0.038(4) -0.024(4) 0.011(3) -0.011(3)
C7 0.034(4) 0.046(4) 0.046(4) -0.003(3) 0.026(3) -0.014(3)
C6 0.022(3) 0.032(3) 0.020(3) -0.006(3) 0.009(2) -0.003(3)
C9 0.047(4) 0.030(4) 0.054(5) -0.005(3) 0.028(4) 0.001(3)
C2 0.033(4) 0.063(5) 0.037(4) -0.023(4) 0.022(3) -0.007(4)

loop_
_atom_type_symbol
_atom_type_description
_atom_type_scat_dispersion_real
_atom_type_scat_dispersion_imag
_atom_type_scat_source
C C 0.0033 0.0016 'International Tables Vol C Tables 4.2.6.8 and 6.1.1.4'
H H 0.0000 0.0000 'International Tables Vol C Tables 4.2.6.8 and 6.1.1.4'
N N 0.0061 0.0033 'International Tables Vol C Tables 4.2.6.8 and 6.1.1.4'
Pt Pt -1.7033 8.3905 'International Tables Vol C Tables 4.2.6.8 and 6.1.1.4'
Cl Cl 0.1484 0.1585 'International Tables Vol C Tables 4.2.6.8 and 6.1.1.4'

loop_
_geom_angle_atom_site_label_1
_geom_angle_atom_site_label_2
_geom_angle_atom_site_label_3
_geom_angle
C1 Pt1 C6 86.2(2)
C1 Pt1 Cl4 89.96(17)
C6 Pt1 Cl4 90.00(17)
C1 Pt1 Cl3 91.08(17)
C6 Pt1 Cl3 89.79(17)
Cl4 Pt1 Cl3 178.92(6)
C1 Pt1 Cl2 93.33(18)
C6 Pt1 Cl2 178.65(17)
Cl4 Pt1 Cl2 91.27(6)
Cl3 Pt1 Cl2 88.95(6)
C1 Pt1 Cl1 178.13(18)
C6 Pt1 Cl1 94.09(16)
Cl4 Pt1 Cl1 91.88(5)
Cl3 Pt1 Cl1 87.07(5)
Cl2 Pt1 Cl1 86.32(5)
C6 N3 C7 110.3(5)
C6 N3 C5 126.2(5)
C7 N3 C5 123.5(5)
C1 N2 C3 110.2(5)
C1 N2 C5 125.6(5)
C3 N2 C5 124.2(5)
C6 N4 C8 108.8(5)
C6 N4 C9 128.9(5)
C8 N4 C9 122.1(6)
C1 N1 C2 110.1(5)
C1 N1 C4 129.5(5)
C2 N1 C4 120.4(5)
N1 C1 N2 105.0(5)
N1 C1 Pt1 132.3(4)
N2 C1 Pt1 122.5(4)
C7 C8 N4 108.0(6)
C7 C8 H8A 126.0
N4 C8 H8A 126.0
N2 C5 N3 108.9(5)
N2 C5 H5A 109.9
N3 C5 H5A 109.9
N2 C5 H5B 109.9
N3 C5 H5B 109.9
H5A C5 H5B 108.3
C2 C3 N2 107.8(6)
C2 C3 H3A 126.1
N2 C3 H3A 126.1
N1 C4 H4A 109.5
N1 C4 H4B 109.5
H4A C4 H4B 109.5
N1 C4 H4C 109.5
H4A C4 H4C 109.5
H4B C4 H4C 109.5
C8 C7 N3 106.5(6)
C8 C7 H7A 126.7
N3 C7 H7A 126.7
N4 C6 N3 106.4(5)
N4 C6 Pt1 131.6(4)
N3 C6 Pt1 122.0(4)
N4 C9 H9A 109.5
N4 C9 H9B 109.5
H9A C9 H9B 109.5
N4 C9 H9C 109.5
H9A C9 H9C 109.5
H9B C9 H9C 109.5
C3 C2 N1 106.9(6)
C3 C2 H2A 126.6
N1 C2 H2A 126.6

loop_
_geom_bond_atom_site_label_1
_geom_bond_atom_site_label_2
_geom_bond_distance
Pt1 C1 2.006(6)
Pt1 C6 2.031(6)
Pt1 Cl4 2.3207(15)
Pt1 Cl3 2.3301(15)
Pt1 Cl2 2.3790(15)
Pt1 Cl1 2.3846(14)
N3 C6 1.344(7)
N3 C7 1.371(8)
N3 C5 1.457(8)
N2 C1 1.361(7)
N2 C3 1.369(8)
N2 C5 1.451(8)
N4 C6 1.339(8)
N4 C8 1.385(8)
N4 C9 1.472(8)
N1 C1 1.341(7)
N1 C2 1.395(8)
N1 C4 1.482(8)
C8 C7 1.332(10)
C8 H8A 0.9500
C5 H5A 0.9900
C5 H5B 0.9900
C3 C2 1.320(9)
C3 H3A 0.9500
C4 H4A 0.9800
C4 H4B 0.9800
C4 H4C 0.9800
C7 H7A 0.9500
C9 H9A 0.9800
C9 H9B 0.9800
C9 H9C 0.9800
C2 H2A 0.9500

loop_
_geom_torsion_atom_site_label_1
_geom_torsion_atom_site_label_2
_geom_torsion_atom_site_label_3
_geom_torsion_atom_site_label_4
_geom_torsion
C2 N1 C1 N2 -0.8(7)
C4 N1 C1 N2 178.5(6)
C2 N1 C1 Pt1 -176.5(5)
C4 N1 C1 Pt1 2.9(11)
C3 N2 C1 N1 1.7(8)
C5 N2 C1 N1 -178.4(6)
C3 N2 C1 Pt1 177.9(5)
C5 N2 C1 Pt1 -2.2(9)
C6 Pt1 C1 N1 141.7(7)
Cl4 Pt1 C1 N1 51.7(6)
Cl3 Pt1 C1 N1 -128.5(6)
Cl2 Pt1 C1 N1 -39.5(6)
C6 Pt1 C1 N2 -33.3(5)
Cl4 Pt1 C1 N2 -123.3(5)
Cl3 Pt1 C1 N2 56.4(5)
Cl2 Pt1 C1 N2 145.4(5)
C6 N4 C8 C7 -0.5(8)
C9 N4 C8 C7 175.0(6)
C1 N2 C5 N3 46.4(8)
C3 N2 C5 N3 -133.7(7)
C6 N3 C5 N2 -43.8(8)
C7 N3 C5 N2 133.9(6)
C1 N2 C3 C2 -1.9(9)
C5 N2 C3 C2 178.2(7)
N4 C8 C7 N3 0.5(8)
C6 N3 C7 C8 -0.3(8)
C5 N3 C7 C8 -178.3(6)
C8 N4 C6 N3 0.2(7)
C9 N4 C6 N3 -174.8(6)
C8 N4 C6 Pt1 -179.4(5)
C9 N4 C6 Pt1 5.5(10)
C7 N3 C6 N4 0.1(7)
C5 N3 C6 N4 178.0(5)
C7 N3 C6 Pt1 179.7(4)
C5 N3 C6 Pt1 -2.3(8)
C1 Pt1 C6 N4 -144.9(6)
Cl4 Pt1 C6 N4 -54.9(6)
Cl3 Pt1 C6 N4 124.0(6)
Cl1 Pt1 C6 N4 36.9(6)
C1 Pt1 C6 N3 35.5(5)
Cl4 Pt1 C6 N3 125.5(5)
Cl3 Pt1 C6 N3 -55.6(5)
Cl1 Pt1 C6 N3 -142.7(5)
N2 C3 C2 N1 1.3(9)
C1 N1 C2 C3 -0.3(9)
C4 N1 C2 C3 -179.8(7)
